data_4063750
loop_
_publ_author_name
'Tran, Tommy'
'Chow, Catherine'
'Zimmerman, Amanda C.'
'Thibault, Michelle E.'
'McNeil, W. Stephen'
'Legzdins, Peter'

_publ_section_title
;
 Differing Reactions of Functionalized Hydrocarbons with
 Cp*M(NO)(alkyl)(\h3-allyl) Complexes of Molybdenum and Tungsten
;
_journal_issue 4
_journal_name_full Organometallics
_journal_page_first 738
_journal_paper_doi 10.1021/om100909m
_journal_volume 30
_journal_year 2011
_chemical_formula_moiety 'C18 H31 Mo1 N1 O1'
_chemical_formula_sum 'C18 H31 Mo N O'
_chemical_formula_weight 373.38
_chemical_name_systematic
;
 ?
;
_space_group_IT_number 14
_symmetry_cell_setting monoclinic
_symmetry_space_group_name_Hall '-P 2ybc'
_symmetry_space_group_name_H-M 'P 1 21/c 1'
_atom_sites_solution_hydrogens geom
_atom_sites_solution_primary direct
_atom_sites_solution_secondary difmap
_audit_creation_method SHELXL-97
_cell_angle_alpha 90.00
_cell_angle_beta 96.675(6)
_cell_angle_gamma 90.00
_cell_formula_units_Z 4
_cell_length_a 10.6073(12)
_cell_length_b 11.4737(11)
_cell_length_c 15.0284(17)
_cell_measurement_reflns_used 9969
_cell_measurement_temperature 103(2)
_cell_measurement_theta_max 26.9
_cell_measurement_theta_min 2.2
_cell_volume 1816.6(3)
_computing_molecular_graphics 'Ortep-3 for Windows (Farrugia, 1997)'
_computing_publication_material 'WinGX publication routines (Farrugia, 1999)'
_computing_structure_refinement 'SHELXL-97 (Sheldrick, 1997)'
_computing_structure_solution 'SIR92 (Altomare, et al., 1993)'
_diffrn_ambient_temperature 103(2)
_diffrn_measured_fraction_theta_full 0.997
_diffrn_measured_fraction_theta_max 0.997
_diffrn_measurement_device_type 'Bruker X8 Apex II'
_diffrn_measurement_method 'area detector'
_diffrn_radiation_monochromator graphite
_diffrn_radiation_source 'fine-focus sealed tube'
_diffrn_radiation_type MoK\a
_diffrn_radiation_wavelength 0.71073
_diffrn_reflns_av_R_equivalents 0.0428
_diffrn_reflns_av_sigmaI/netI 0.0269
_diffrn_reflns_limit_h_max 13
_diffrn_reflns_limit_h_min -13
_diffrn_reflns_limit_k_max 14
_diffrn_reflns_limit_k_min -14
_diffrn_reflns_limit_l_max 19
_diffrn_reflns_limit_l_min -19
_diffrn_reflns_number 37598
_diffrn_reflns_theta_full 27.57
_diffrn_reflns_theta_max 27.57
_diffrn_reflns_theta_min 1.93
_exptl_absorpt_coefficient_mu 0.722
_exptl_absorpt_correction_T_max 0.9303
_exptl_absorpt_correction_T_min 0.8331
_exptl_absorpt_correction_type multi-scan
_exptl_crystal_colour yellow
_exptl_crystal_density_diffrn 1.365
_exptl_crystal_density_method 'not measured'
_exptl_crystal_description needle
_exptl_crystal_F_000 784
_exptl_crystal_size_max 0.25
_exptl_crystal_size_mid 0.1
_exptl_crystal_size_min 0.1
_refine_diff_density_max 0.497
_refine_diff_density_min -0.545
_refine_diff_density_rms 0.075
_refine_ls_extinction_method none
_refine_ls_goodness_of_fit_ref 1.112
_refine_ls_hydrogen_treatment constr
_refine_ls_matrix_type full
_refine_ls_number_parameters 198
_refine_ls_number_reflns 4193
_refine_ls_number_restraints 0
_refine_ls_restrained_S_all 1.112
_refine_ls_R_factor_all 0.0407
_refine_ls_R_factor_gt 0.0278
_refine_ls_shift/su_max 0.074
_refine_ls_shift/su_mean 0.001
_refine_ls_structure_factor_coef Fsqd
_refine_ls_weighting_details 'calc w=1/[\s^2^(Fo^2^)+(0.0221P)^2^+2.2357P] where P=(Fo^2^+2Fc^2^)/3'
_refine_ls_weighting_scheme calc
_refine_ls_wR_factor_gt 0.0641
_refine_ls_wR_factor_ref 0.0685
_reflns_number_gt 3428
_reflns_number_total 4193
_reflns_threshold_expression >2sigma(I)
_cod_data_source_file om100909m_si_002.cif
_cod_data_source_block 8
_cod_original_sg_symbol_H-M 'P 21/c'
_cod_database_code 4063750

loop_
_symmetry_equiv_pos_as_xyz
'x, y, z'
'-x, y+1/2, -z+1/2'
'-x, -y, -z'
'x, -y-1/2, z-1/2'

loop_
_atom_site_label
_atom_site_type_symbol
_atom_site_fract_x
_atom_site_fract_y
_atom_site_fract_z
_atom_site_U_iso_or_equiv
_atom_site_adp_type
_atom_site_occupancy
_atom_site_symmetry_multiplicity
_atom_site_calc_flag
_atom_site_refinement_flags
C1 C 0.2386(2) 0.3698(2) 0.56152(17) 0.0247(5) Uani 1 1 d .
H1A H 0.2587 0.3663 0.4989 0.030 Uiso 1 1 calc R
H1B H 0.1448 0.3704 0.5584 0.030 Uiso 1 1 calc R
C2 C 0.2841(3) 0.4906(2) 0.59802(17) 0.0268(6) Uani 1 1 d .
C3 C 0.2192(3) 0.5214(3) 0.6809(2) 0.0406(7) Uani 1 1 d .
H3A H 0.2432 0.4642 0.7283 0.061 Uiso 1 1 calc R
H3B H 0.1269 0.5203 0.6653 0.061 Uiso 1 1 calc R
H3C H 0.2459 0.5993 0.7020 0.061 Uiso 1 1 calc R
C4 C 0.2444(3) 0.5808(2) 0.5243(2) 0.0413(7) Uani 1 1 d .
H4A H 0.2660 0.6592 0.5470 0.062 Uiso 1 1 calc R
H4B H 0.1527 0.5756 0.5068 0.062 Uiso 1 1 calc R
H4C H 0.2893 0.5649 0.4722 0.062 Uiso 1 1 calc R
C5 C 0.4275(3) 0.5002(2) 0.62275(18) 0.0288(6) Uani 1 1 d .
H5A H 0.4491 0.5795 0.6433 0.043 Uiso 1 1 calc R
H5B H 0.4706 0.4824 0.5701 0.043 Uiso 1 1 calc R
H5C H 0.4548 0.4447 0.6707 0.043 Uiso 1 1 calc R
C6 C 0.4487(3) 0.2382(2) 0.51786(18) 0.0296(6) Uani 1 1 d .
H6A H 0.4470 0.1839 0.4666 0.035 Uiso 1 1 calc R
H6B H 0.4583 0.3210 0.5012 0.035 Uiso 1 1 calc R
C7 C 0.5150(2) 0.2026(3) 0.59684(18) 0.0303(6) Uani 1 1 d .
H7 H 0.5777 0.2554 0.6314 0.036 Uiso 1 1 calc R
C8 C 0.4853(2) 0.0934(3) 0.6314(2) 0.0322(6) Uani 1 1 d .
H8A H 0.5271 0.0747 0.6921 0.039 Uiso 1 1 calc R
H8B H 0.4842 0.0269 0.5894 0.039 Uiso 1 1 calc R
C9 C 0.1058(2) 0.1356(2) 0.54409(16) 0.0230(5) Uani 1 1 d .
C10 C 0.1907(2) 0.0408(2) 0.54289(17) 0.0232(5) Uani 1 1 d .
C11 C 0.2254(2) 0.0028(2) 0.63260(18) 0.0252(5) Uani 1 1 d .
C12 C 0.1631(2) 0.0761(2) 0.68977(17) 0.0249(5) Uani 1 1 d .
C13 C 0.0900(2) 0.1582(2) 0.63615(17) 0.0238(5) Uani 1 1 d .
C14 C 0.0377(3) 0.1913(3) 0.46278(19) 0.0365(7) Uani 1 1 d .
H14A H 0.0978 0.2069 0.4194 0.055 Uiso 1 1 calc R
H14B H -0.0003 0.2648 0.4796 0.055 Uiso 1 1 calc R
H14C H -0.0292 0.1390 0.4359 0.055 Uiso 1 1 calc R
C15 C 0.2269(3) -0.0166(3) 0.4597(2) 0.0385(7) Uani 1 1 d .
H15A H 0.1543 -0.0606 0.4306 0.058 Uiso 1 1 calc R
H15B H 0.2982 -0.0698 0.4758 0.058 Uiso 1 1 calc R
H15C H 0.2519 0.0430 0.4185 0.058 Uiso 1 1 calc R
C16 C 0.2974(3) -0.1050(2) 0.6627(2) 0.0405(7) Uani 1 1 d .
H16A H 0.3509 -0.0892 0.7191 0.061 Uiso 1 1 calc R
H16B H 0.3510 -0.1286 0.6169 0.061 Uiso 1 1 calc R
H16C H 0.2376 -0.1677 0.6719 0.061 Uiso 1 1 calc R
C17 C 0.1682(3) 0.0627(3) 0.78938(18) 0.0411(8) Uani 1 1 d .
H17A H 0.1479 0.1374 0.8160 0.062 Uiso 1 1 calc R
H17B H 0.2536 0.0382 0.8142 0.062 Uiso 1 1 calc R
H17C H 0.1064 0.0038 0.8031 0.062 Uiso 1 1 calc R
C18 C -0.0004(3) 0.2445(3) 0.6696(2) 0.0368(7) Uani 1 1 d .
H18A H -0.0723 0.2029 0.6901 0.055 Uiso 1 1 calc R
H18B H -0.0313 0.2979 0.6210 0.055 Uiso 1 1 calc R
H18C H 0.0436 0.2891 0.7195 0.055 Uiso 1 1 calc R
N1 N 0.3499(2) 0.26446(19) 0.73048(14) 0.0271(5) Uani 1 1 d .
O1 O 0.3698(2) 0.2976(2) 0.80713(13) 0.0485(6) Uani 1 1 d .
Mo1 Mo 0.303726(19) 0.197780(17) 0.625787(13) 0.01720(7) Uani 1 1 d .

loop_
_atom_site_aniso_label
_atom_site_aniso_U_11
_atom_site_aniso_U_22
_atom_site_aniso_U_33
_atom_site_aniso_U_23
_atom_site_aniso_U_13
_atom_site_aniso_U_12
C1 0.0256(13) 0.0203(13) 0.0274(13) 0.0018(10) -0.0005(11) -0.0008(10)
C2 0.0324(14) 0.0201(13) 0.0278(13) -0.0027(10) 0.0037(11) -0.0006(11)
C3 0.0399(17) 0.0351(16) 0.0495(19) -0.0158(14) 0.0166(15) -0.0015(14)
C4 0.0521(19) 0.0222(14) 0.0475(18) 0.0038(13) -0.0034(15) 0.0017(13)
C5 0.0330(15) 0.0256(13) 0.0276(13) -0.0035(11) 0.0036(11) -0.0088(11)
C6 0.0340(15) 0.0305(14) 0.0267(14) 0.0010(11) 0.0144(12) 0.0017(12)
C7 0.0185(12) 0.0394(16) 0.0346(14) -0.0044(13) 0.0099(11) -0.0007(12)
C8 0.0249(14) 0.0354(15) 0.0371(15) 0.0077(13) 0.0062(12) 0.0090(12)
C9 0.0183(12) 0.0263(13) 0.0237(12) -0.0006(10) 0.0002(10) -0.0062(10)
C10 0.0216(12) 0.0243(13) 0.0240(12) -0.0058(10) 0.0042(10) -0.0061(10)
C11 0.0228(13) 0.0204(13) 0.0317(14) 0.0001(11) 0.0004(11) -0.0051(10)
C12 0.0271(13) 0.0252(13) 0.0227(12) 0.0012(10) 0.0046(10) -0.0089(11)
C13 0.0210(12) 0.0222(12) 0.0288(13) 0.0003(10) 0.0058(10) -0.0024(10)
C14 0.0324(15) 0.0394(16) 0.0346(15) 0.0065(13) -0.0093(12) -0.0086(13)
C15 0.0379(16) 0.0415(17) 0.0375(16) -0.0198(14) 0.0102(13) -0.0076(14)
C16 0.0400(17) 0.0215(14) 0.0576(19) 0.0073(14) -0.0051(15) -0.0016(13)
C17 0.0517(19) 0.0478(19) 0.0247(14) 0.0073(13) 0.0087(13) -0.0162(15)
C18 0.0282(15) 0.0371(16) 0.0475(18) -0.0069(14) 0.0149(13) 0.0025(13)
N1 0.0316(12) 0.0310(12) 0.0179(11) -0.0001(9) -0.0005(9) -0.0069(10)
O1 0.0735(16) 0.0539(14) 0.0168(9) -0.0089(10) -0.0004(10) -0.0143(12)
Mo1 0.01787(10) 0.01915(11) 0.01450(10) 0.00009(9) 0.00156(7) -0.00077(9)

loop_
_atom_type_symbol
_atom_type_description
_atom_type_scat_dispersion_real
_atom_type_scat_dispersion_imag
_atom_type_scat_source
C C 0.0033 0.0016 'International Tables Vol C Tables 4.2.6.8 and 6.1.1.4'
H H 0.0000 0.0000 'International Tables Vol C Tables 4.2.6.8 and 6.1.1.4'
N N 0.0061 0.0033 'International Tables Vol C Tables 4.2.6.8 and 6.1.1.4'
O O 0.0106 0.0060 'International Tables Vol C Tables 4.2.6.8 and 6.1.1.4'
Mo Mo -1.6832 0.6857 'International Tables Vol C Tables 4.2.6.8 and 6.1.1.4'

loop_
_geom_angle_atom_site_label_1
_geom_angle_atom_site_label_2
_geom_angle_atom_site_label_3
_geom_angle
C2 C1 Mo1 124.14(17)
C2 C1 H1A 106.3
Mo1 C1 H1A 106.3
C2 C1 H1B 106.3
Mo1 C1 H1B 106.3
H1A C1 H1B 106.4
C5 C2 C3 108.3(2)
C5 C2 C4 108.0(2)
C3 C2 C4 108.6(2)
C5 C2 C1 114.3(2)
C3 C2 C1 110.1(2)
C4 C2 C1 107.4(2)
C2 C3 H3A 109.5
C2 C3 H3B 109.5
H3A C3 H3B 109.5
C2 C3 H3C 109.5
H3A C3 H3C 109.5
H3B C3 H3C 109.5
C2 C4 H4A 109.5
C2 C4 H4B 109.5
H4A C4 H4B 109.5
C2 C4 H4C 109.5
H4A C4 H4C 109.5
H4B C4 H4C 109.5
C2 C5 H5A 109.5
C2 C5 H5B 109.5
H5A C5 H5B 109.5
C2 C5 H5C 109.5
H5A C5 H5C 109.5
H5B C5 H5C 109.5
C7 C6 Mo1 70.25(15)
C7 C6 H6A 116.6
Mo1 C6 H6A 116.6
C7 C6 H6B 116.6
Mo1 C6 H6B 116.6
H6A C6 H6B 113.6
C6 C7 C8 118.2(3)
C6 C7 Mo1 76.19(15)
C8 C7 Mo1 69.43(14)
C6 C7 H7 120.8
C8 C7 H7 120.8
Mo1 C7 H7 120.8
C7 C8 Mo1 74.98(15)
C7 C8 H8A 116.0
Mo1 C8 H8A 116.0
C7 C8 H8B 116.0
Mo1 C8 H8B 116.0
H8A C8 H8B 113.0
C10 C9 C13 107.3(2)
C10 C9 C14 124.7(2)
C13 C9 C14 127.7(2)
C10 C9 Mo1 73.51(14)
C13 C9 Mo1 69.43(14)
C14 C9 Mo1 126.90(17)
C9 C10 C11 108.6(2)
C9 C10 C15 125.0(2)
C11 C10 C15 126.2(2)
C9 C10 Mo1 72.53(14)
C11 C10 Mo1 71.54(14)
C15 C10 Mo1 126.45(18)
C12 C11 C10 107.7(2)
C12 C11 C16 124.3(3)
C10 C11 C16 127.3(3)
C12 C11 Mo1 70.14(14)
C10 C11 Mo1 74.09(14)
C16 C11 Mo1 128.18(18)
C13 C12 C11 108.3(2)
C13 C12 C17 126.3(3)
C11 C12 C17 125.3(3)
C13 C12 Mo1 72.55(14)
C11 C12 Mo1 74.92(14)
C17 C12 Mo1 121.52(18)
C12 C13 C9 108.1(2)
C12 C13 C18 125.3(2)
C9 C13 C18 126.2(2)
C12 C13 Mo1 72.22(14)
C9 C13 Mo1 75.39(14)
C18 C13 Mo1 123.75(18)
C9 C14 H14A 109.5
C9 C14 H14B 109.5
H14A C14 H14B 109.5
C9 C14 H14C 109.5
H14A C14 H14C 109.5
H14B C14 H14C 109.5
C10 C15 H15A 109.5
C10 C15 H15B 109.5
H15A C15 H15B 109.5
C10 C15 H15C 109.5
H15A C15 H15C 109.5
H15B C15 H15C 109.5
C11 C16 H16A 109.5
C11 C16 H16B 109.5
H16A C16 H16B 109.5
C11 C16 H16C 109.5
H16A C16 H16C 109.5
H16B C16 H16C 109.5
C12 C17 H17A 109.5
C12 C17 H17B 109.5
H17A C17 H17B 109.5
C12 C17 H17C 109.5
H17A C17 H17C 109.5
H17B C17 H17C 109.5
C13 C18 H18A 109.5
C13 C18 H18B 109.5
H18A C18 H18B 109.5
C13 C18 H18C 109.5
H18A C18 H18C 109.5
H18B C18 H18C 109.5
O1 N1 Mo1 170.1(2)
N1 Mo1 C8 92.83(11)
N1 Mo1 C1 92.39(10)
C8 Mo1 C1 133.83(10)
N1 Mo1 C12 90.93(9)
C8 Mo1 C12 104.51(10)
C1 Mo1 C12 121.24(9)
N1 Mo1 C7 89.04(10)
C8 Mo1 C7 35.59(10)
C1 Mo1 C7 98.74(10)
C12 Mo1 C7 139.98(10)
N1 Mo1 C13 101.27(10)
C8 Mo1 C13 136.39(10)
C1 Mo1 C13 86.98(9)
C12 Mo1 C13 35.23(9)
C7 Mo1 C13 168.05(10)
N1 Mo1 C11 115.36(10)
C8 Mo1 C11 78.57(10)
C1 Mo1 C11 137.83(9)
C12 Mo1 C11 34.94(9)
C7 Mo1 C11 112.08(10)
C13 Mo1 C11 58.05(9)
N1 Mo1 C6 112.59(10)
C8 Mo1 C6 61.25(10)
C1 Mo1 C6 74.48(9)
C12 Mo1 C6 152.05(9)
C7 Mo1 C6 33.55(9)
C13 Mo1 C6 141.62(9)
C11 Mo1 C6 117.48(9)
N1 Mo1 C9 135.70(10)
C8 Mo1 C9 123.31(10)
C1 Mo1 C9 80.61(9)
C12 Mo1 C9 58.14(9)
C7 Mo1 C9 135.22(9)
C13 Mo1 C9 35.17(9)
C11 Mo1 C9 57.28(9)
C6 Mo1 C9 107.48(9)
N1 Mo1 C10 147.99(9)
C8 Mo1 C10 89.65(10)
C1 Mo1 C10 108.61(9)
C12 Mo1 C10 57.69(8)
C7 Mo1 C10 110.47(9)
C13 Mo1 C10 57.61(9)
C11 Mo1 C10 34.37(9)
C6 Mo1 C10 96.51(9)
C9 Mo1 C10 33.95(9)

loop_
_geom_bond_atom_site_label_1
_geom_bond_atom_site_label_2
_geom_bond_distance
C1 C2 1.548(3)
C1 Mo1 2.269(2)
C1 H1A 0.9900
C1 H1B 0.9900
C2 C5 1.527(4)
C2 C3 1.532(4)
C2 C4 1.538(4)
C3 H3A 0.9800
C3 H3B 0.9800
C3 H3C 0.9800
C4 H4A 0.9800
C4 H4B 0.9800
C4 H4C 0.9800
C5 H5A 0.9800
C5 H5B 0.9800
C5 H5C 0.9800
C6 C7 1.370(4)
C6 Mo1 2.407(3)
C6 H6A 0.9900
C6 H6B 0.9900
C7 C8 1.405(4)
C7 Mo1 2.332(2)
C7 H7 1.0000
C8 Mo1 2.261(3)
C8 H8A 0.9900
C8 H8B 0.9900
C9 C10 1.413(4)
C9 C13 1.437(3)
C9 C14 1.490(4)
C9 Mo1 2.413(2)
C10 C11 1.424(4)
C10 C15 1.502(4)
C10 Mo1 2.426(2)
C11 C12 1.419(4)
C11 C16 1.496(4)
C11 Mo1 2.393(2)
C12 C13 1.412(4)
C12 C17 1.500(4)
C12 Mo1 2.331(2)
C13 C18 1.505(4)
C13 Mo1 2.335(2)
C14 H14A 0.9800
C14 H14B 0.9800
C14 H14C 0.9800
C15 H15A 0.9800
C15 H15B 0.9800
C15 H15C 0.9800
C16 H16A 0.9800
C16 H16B 0.9800
C16 H16C 0.9800
C17 H17A 0.9800
C17 H17B 0.9800
C17 H17C 0.9800
C18 H18A 0.9800
C18 H18B 0.9800
C18 H18C 0.9800
N1 O1 1.208(3)
N1 Mo1 1.767(2)

loop_
_geom_torsion_atom_site_label_1
_geom_torsion_atom_site_label_2
_geom_torsion_atom_site_label_3
_geom_torsion_atom_site_label_4
_geom_torsion
Mo1 C1 C2 C5 46.7(3)
Mo1 C1 C2 C3 -75.5(3)
Mo1 C1 C2 C4 166.43(19)
Mo1 C6 C7 C8 57.2(2)
C6 C7 C8 Mo1 -60.7(2)
C13 C9 C10 C11 1.3(3)
C14 C9 C10 C11 -173.3(2)
Mo1 C9 C10 C11 62.88(17)
C13 C9 C10 C15 175.7(2)
C14 C9 C10 C15 1.1(4)
Mo1 C9 C10 C15 -122.7(3)
C13 C9 C10 Mo1 -61.57(17)
C14 C9 C10 Mo1 123.8(2)
C9 C10 C11 C12 -1.0(3)
C15 C10 C11 C12 -175.4(2)
Mo1 C10 C11 C12 62.49(17)
C9 C10 C11 C16 170.3(2)
C15 C10 C11 C16 -4.1(4)
Mo1 C10 C11 C16 -126.2(3)
C9 C10 C11 Mo1 -63.52(17)
C15 C10 C11 Mo1 122.1(3)
C10 C11 C12 C13 0.3(3)
C16 C11 C12 C13 -171.3(2)
Mo1 C11 C12 C13 65.42(17)
C10 C11 C12 C17 176.7(2)
C16 C11 C12 C17 5.1(4)
Mo1 C11 C12 C17 -118.2(3)
C10 C11 C12 Mo1 -65.08(17)
C16 C11 C12 Mo1 123.3(2)
C11 C12 C13 C9 0.5(3)
C17 C12 C13 C9 -175.9(2)
Mo1 C12 C13 C9 67.45(17)
C11 C12 C13 C18 173.8(2)
C17 C12 C13 C18 -2.5(4)
Mo1 C12 C13 C18 -119.2(3)
C11 C12 C13 Mo1 -66.98(17)
C17 C12 C13 Mo1 116.7(3)
C10 C9 C13 C12 -1.1(3)
C14 C9 C13 C12 173.3(2)
Mo1 C9 C13 C12 -65.34(17)
C10 C9 C13 C18 -174.4(2)
C14 C9 C13 C18 0.0(4)
Mo1 C9 C13 C18 121.4(3)
C10 C9 C13 Mo1 64.25(17)
C14 C9 C13 Mo1 -121.4(3)
O1 N1 Mo1 C8 -99.6(13)
O1 N1 Mo1 C1 126.3(13)
O1 N1 Mo1 C12 5.0(13)
O1 N1 Mo1 C7 -135.0(13)
O1 N1 Mo1 C13 39.0(13)
O1 N1 Mo1 C11 -20.9(13)
O1 N1 Mo1 C6 -159.5(13)
O1 N1 Mo1 C9 47.4(13)
O1 N1 Mo1 C10 -5.7(14)
C7 C8 Mo1 N1 -84.38(17)
C7 C8 Mo1 C1 11.7(2)
C7 C8 Mo1 C12 -176.08(16)
C7 C8 Mo1 C13 166.02(15)
C7 C8 Mo1 C11 160.31(18)
C7 C8 Mo1 C6 29.92(16)
C7 C8 Mo1 C9 122.76(16)
C7 C8 Mo1 C10 127.55(17)
C2 C1 Mo1 N1 21.4(2)
C2 C1 Mo1 C8 -74.8(3)
C2 C1 Mo1 C12 114.0(2)
C2 C1 Mo1 C7 -67.9(2)
C2 C1 Mo1 C13 122.6(2)
C2 C1 Mo1 C11 154.65(19)
C2 C1 Mo1 C6 -91.3(2)
C2 C1 Mo1 C9 157.4(2)
C2 C1 Mo1 C10 176.9(2)
C13 C12 Mo1 N1 108.40(16)
C11 C12 Mo1 N1 -136.45(16)
C17 C12 Mo1 N1 -13.9(2)
C13 C12 Mo1 C8 -158.43(15)
C11 C12 Mo1 C8 -43.28(17)
C17 C12 Mo1 C8 79.2(2)
C13 C12 Mo1 C1 15.05(18)
C11 C12 Mo1 C1 130.20(15)
C17 C12 Mo1 C1 -107.3(2)
C13 C12 Mo1 C7 -161.98(16)
C11 C12 Mo1 C7 -46.8(2)
C17 C12 Mo1 C7 75.7(3)
C11 C12 Mo1 C13 115.2(2)
C17 C12 Mo1 C13 -122.3(3)
C13 C12 Mo1 C11 -115.2(2)
C17 C12 Mo1 C11 122.5(3)
C13 C12 Mo1 C6 -103.3(2)
C11 C12 Mo1 C6 11.8(3)
C17 C12 Mo1 C6 134.3(2)
C13 C12 Mo1 C9 -37.97(14)
C11 C12 Mo1 C9 77.18(16)
C17 C12 Mo1 C9 -160.3(3)
C13 C12 Mo1 C10 -78.28(16)
C11 C12 Mo1 C10 36.87(14)
C17 C12 Mo1 C10 159.4(3)
C6 C7 Mo1 N1 -136.08(18)
C8 C7 Mo1 N1 96.22(18)
C6 C7 Mo1 C8 127.7(3)
C6 C7 Mo1 C1 -43.82(18)
C8 C7 Mo1 C1 -171.51(17)
C6 C7 Mo1 C12 133.61(18)
C8 C7 Mo1 C12 5.9(2)
C6 C7 Mo1 C13 74.1(5)
C8 C7 Mo1 C13 -53.6(5)
C6 C7 Mo1 C11 106.82(18)
C8 C7 Mo1 C11 -20.88(19)
C8 C7 Mo1 C6 -127.7(3)
C6 C7 Mo1 C9 41.6(2)
C8 C7 Mo1 C9 -86.1(2)
C6 C7 Mo1 C10 69.89(19)
C8 C7 Mo1 C10 -57.81(19)
C12 C13 Mo1 N1 -75.33(16)
C9 C13 Mo1 N1 169.78(15)
C18 C13 Mo1 N1 45.7(2)
C12 C13 Mo1 C8 31.1(2)
C9 C13 Mo1 C8 -83.83(19)
C18 C13 Mo1 C8 152.1(2)
C12 C13 Mo1 C1 -167.16(16)
C9 C13 Mo1 C1 77.95(15)
C18 C13 Mo1 C1 -46.1(2)
C9 C13 Mo1 C12 -114.9(2)
C18 C13 Mo1 C12 121.0(3)
C12 C13 Mo1 C7 73.8(5)
C9 C13 Mo1 C7 -41.1(5)
C18 C13 Mo1 C7 -165.2(4)
C12 C13 Mo1 C11 37.66(14)
C9 C13 Mo1 C11 -77.23(16)
C18 C13 Mo1 C11 158.7(3)
C12 C13 Mo1 C6 132.73(17)
C9 C13 Mo1 C6 17.8(2)
C18 C13 Mo1 C6 -106.3(2)
C12 C13 Mo1 C9 114.9(2)
C18 C13 Mo1 C9 -124.1(3)
C12 C13 Mo1 C10 78.52(16)
C9 C13 Mo1 C10 -36.38(14)
C18 C13 Mo1 C10 -160.5(3)
C12 C11 Mo1 N1 49.68(18)
C10 C11 Mo1 N1 165.75(15)
C16 C11 Mo1 N1 -68.9(3)
C12 C11 Mo1 C8 137.38(17)
C10 C11 Mo1 C8 -106.55(16)
C16 C11 Mo1 C8 18.8(3)
C12 C11 Mo1 C1 -76.62(19)
C10 C11 Mo1 C1 39.5(2)
C16 C11 Mo1 C1 164.8(2)
C10 C11 Mo1 C12 116.1(2)
C16 C11 Mo1 C12 -118.6(3)
C12 C11 Mo1 C7 149.60(15)
C10 C11 Mo1 C7 -94.33(16)
C16 C11 Mo1 C7 31.0(3)
C12 C11 Mo1 C13 -37.98(15)
C10 C11 Mo1 C13 78.09(16)
C16 C11 Mo1 C13 -156.6(3)
C12 C11 Mo1 C6 -173.79(15)
C10 C11 Mo1 C6 -57.72(17)
C16 C11 Mo1 C6 67.6(3)
C12 C11 Mo1 C9 -79.88(16)
C10 C11 Mo1 C9 36.20(14)
C16 C11 Mo1 C9 161.5(3)
C12 C11 Mo1 C10 -116.1(2)
C16 C11 Mo1 C10 125.3(3)
C7 C6 Mo1 N1 48.7(2)
C7 C6 Mo1 C8 -31.68(17)
C7 C6 Mo1 C1 134.75(19)
C7 C6 Mo1 C12 -96.6(2)
C7 C6 Mo1 C13 -161.29(17)
C7 C6 Mo1 C11 -88.99(18)
C7 C6 Mo1 C9 -150.63(17)
C7 C6 Mo1 C10 -117.70(18)
C10 C9 Mo1 N1 -130.69(16)
C13 C9 Mo1 N1 -14.4(2)
C14 C9 Mo1 N1 108.0(2)
C10 C9 Mo1 C8 8.59(19)
C13 C9 Mo1 C8 124.86(16)
C14 C9 Mo1 C8 -112.7(2)
C10 C9 Mo1 C1 145.57(16)
C13 C9 Mo1 C1 -98.16(16)
C14 C9 Mo1 C1 24.2(2)
C10 C9 Mo1 C12 -78.24(16)
C13 C9 Mo1 C12 38.03(15)
C14 C9 Mo1 C12 160.4(3)
C10 C9 Mo1 C7 52.6(2)
C13 C9 Mo1 C7 168.86(15)
C14 C9 Mo1 C7 -68.7(3)
C10 C9 Mo1 C13 -116.3(2)
C14 C9 Mo1 C13 122.4(3)
C10 C9 Mo1 C11 -36.65(14)
C13 C9 Mo1 C11 79.62(16)
C14 C9 Mo1 C11 -158.0(3)
C10 C9 Mo1 C6 75.23(16)
C13 C9 Mo1 C6 -168.50(15)
C14 C9 Mo1 C6 -46.1(3)
C13 C9 Mo1 C10 116.3(2)
C14 C9 Mo1 C10 -121.3(3)
C9 C10 Mo1 N1 92.4(2)
C11 C10 Mo1 N1 -24.8(3)
C15 C10 Mo1 N1 -146.7(2)
C9 C10 Mo1 C8 -172.83(16)
C11 C10 Mo1 C8 69.98(16)
C15 C10 Mo1 C8 -51.9(2)
C9 C10 Mo1 C1 -36.06(16)
C11 C10 Mo1 C1 -153.25(15)
C15 C10 Mo1 C1 84.9(3)
C9 C10 Mo1 C12 79.69(16)
C11 C10 Mo1 C12 -37.50(15)
C15 C10 Mo1 C12 -159.3(3)
C9 C10 Mo1 C7 -143.32(15)
C11 C10 Mo1 C7 99.49(16)
C15 C10 Mo1 C7 -22.4(3)
C9 C10 Mo1 C13 37.71(14)
C11 C10 Mo1 C13 -79.48(16)
C15 C10 Mo1 C13 158.7(3)
C9 C10 Mo1 C11 117.2(2)
C15 C10 Mo1 C11 -121.8(3)
C9 C10 Mo1 C6 -111.83(15)
C11 C10 Mo1 C6 130.98(15)
C15 C10 Mo1 C6 9.1(3)
C11 C10 Mo1 C9 -117.2(2)
C15 C10 Mo1 C9 121.0(3)
